data_7151558
loop_
_publ_author_name
'Asfari, Zouhair'
'Bilyk, Alexander'
'Bond, Cameron'
'Harrowfield, Jack M.'
'Koutsantonis, George A.'
'Lengkeek, Nigel'
'Mocerino, Mauro'
'Skelton, Brian W.'
'Sobolev, Alexandre N.'
'Strano, Simon'
'Vicens, Jacques'
'White, Allan H.'

_publ_section_title
;
 Factors influencing solvent adduct formation by calixarenes in the
 solid state.
;
_journal_issue 3
_journal_name_full 'Organic &amp; biomolecular chemistry'
_journal_page_first 387
_journal_page_last 396
_journal_paper_doi 10.1039/b308214h
_journal_volume 2
_journal_year 2004
_chemical_formula_sum 'C51 H70 O5'
_chemical_formula_weight 763.12
_space_group_IT_number 2
_symmetry_cell_setting triclinic
_symmetry_space_group_name_Hall '-P 1'
_symmetry_space_group_name_H-M 'P -1'
_audit_creation_date 02-06-06
_audit_creation_method Xtal3.6
_cell_angle_alpha 78.082(4)
_cell_angle_beta 88.428(4)
_cell_angle_gamma 76.002(4)
_cell_formula_units_Z 2
_cell_length_a 12.439(3)
_cell_length_b 13.780(3)
_cell_length_c 14.061(3)
_cell_measurement_reflns_used 4154
_cell_measurement_temperature 293(2)
_cell_measurement_theta_max 29.0
_cell_measurement_theta_min 2.4
_cell_volume 2287.6(9)
_computing_cell_refinement 'Siemens SAINT (Siemens, 1995)'
_computing_data_collection 'Siemens SMART (Siemens, 1995)'
_computing_data_reduction xtal
_computing_molecular_graphics xtal
_computing_publication_material 'xtal BONDLA CIFIO'
_computing_structure_refinement xtal
_computing_structure_solution xtal
_diffrn_ambient_temperature 293(2)
_diffrn_measured_fraction_theta_full .99
_diffrn_measured_fraction_theta_max 1.0
_diffrn_measurement_device_type
;
Bruker SMART CCD diffractometer
;
_diffrn_measurement_method '\w scans'
_diffrn_radiation_detector 'CCD area detector'
_diffrn_radiation_monochromator graphite
_diffrn_radiation_source 'sealed tube'
_diffrn_radiation_type 'Mo K\a'
_diffrn_radiation_wavelength .71073
_diffrn_reflns_av_R_equivalents .061
_diffrn_reflns_av_sigmaI/netI .182
_diffrn_reflns_limit_h_max 17
_diffrn_reflns_limit_h_min -16
_diffrn_reflns_limit_k_max 18
_diffrn_reflns_limit_k_min -17
_diffrn_reflns_limit_l_max 19
_diffrn_reflns_limit_l_min -19
_diffrn_reflns_number 25047
_diffrn_reflns_theta_full 29.1
_diffrn_reflns_theta_max 29.1
_diffrn_reflns_theta_min 1.48
_diffrn_standards_decay_% 0
_exptl_absorpt_coefficient_mu .069
_exptl_absorpt_correction_type none
_exptl_absorpt_process_details
;
?
;
_exptl_crystal_colour colourless
_exptl_crystal_density_diffrn 1.108
_exptl_crystal_description plate
_exptl_crystal_F_000 832
_exptl_crystal_size_max .25
_exptl_crystal_size_mid .15
_exptl_crystal_size_min .08
_refine_diff_density_max .978
_refine_diff_density_min -.49
_refine_ls_extinction_method none
_refine_ls_goodness_of_fit_all 1.224
_refine_ls_goodness_of_fit_ref 1.244
_refine_ls_hydrogen_treatment noref
_refine_ls_matrix_type full
_refine_ls_number_constraints 0
_refine_ls_number_parameters 506
_refine_ls_number_reflns 5999
_refine_ls_number_restraints 0
_refine_ls_R_factor_all .142
_refine_ls_R_factor_gt .075
_refine_ls_shift/su_max .029
_refine_ls_shift/su_mean .004
_refine_ls_structure_factor_coef F
_refine_ls_weighting_scheme calc
_refine_ls_wR_factor_all .088
_refine_ls_wR_factor_ref .081
_reflns_d_resolution_high .729
_reflns_d_resolution_low 13.716
_reflns_limit_h_max 17
_reflns_limit_h_min 0
_reflns_limit_k_max 18
_reflns_limit_k_min -17
_reflns_limit_l_max 18
_reflns_limit_l_min -19
_reflns_number_gt 5999
_reflns_number_total 11118
_reflns_threshold_expression 'F    > 4.00 sig(F   )'
_cod_data_source_file b308214h.txt
_cod_data_source_block 24za
_cod_original_sg_symbol_Hall -p_1
_cod_original_sg_symbol_H-M P_-1
_cod_database_code 7151558

loop_
_symmetry_equiv_pos_as_xyz
+x,+y,+z
-x,-y,-z

loop_
_atom_site_label
_atom_site_fract_x
_atom_site_fract_y
_atom_site_fract_z
_atom_site_U_iso_or_equiv
_atom_site_adp_type
_atom_site_calc_flag
_atom_site_calc_attached_atom
_atom_site_occupancy
_atom_site_disorder_assembly
_atom_site_disorder_group
O11 .4136(2) .86595(17) .54587(16) .035(2) Uani ? ? 1.00000 ? ?
C11 .4922(3) .7837(3) .5934(2) .027(3) Uani ? ? 1.00000 ? ?
C12 .5623(3) .7888(3) .6674(2) .027(3) Uani ? ? 1.00000 ? ?
C13 .6445(3) .7014(3) .7047(2) .029(3) Uani ? ? 1.00000 ? ?
C14 .6601(3) .6111(3) .6718(2) .028(3) Uani ? ? 1.00000 ? ?
C141 .7547(3) .5159(3) .7095(2) .034(3) Uani ? ? 1.00000 ? ?
C142 .8265(4) .5303(3) .7884(3) .061(4) Uani ? ? 1.00000 ? ?
C143 .7081(4) .4226(3) .7479(3) .060(4) Uani ? ? 1.00000 ? ?
C144 .8304(3) .4925(3) .6240(3) .055(4) Uani ? ? 1.00000 ? ?
C15 .5867(3) .6088(2) .5996(2) .027(3) Uani ? ? 1.00000 ? ?
C16 .5016(3) .6928(3) .5614(2) .026(3) Uani ? ? 1.00000 ? ?
C1 .4181(3) .6869(2) .4874(2) .025(2) Uani ? ? 1.00000 ? ?
O21 .33618(19) 1.01013(15) .64575(14) .0293(18) Uani ? ? 1.00000 ? ?
C211 .3391(3) 1.1170(3) .6179(2) .034(3) Uani ? ? 1.00000 ? ?
C212 .2712(3) 1.1614(3) .5258(3) .045(3) Uani ? ? 1.00000 ? ?
C21 .3550(3) .9668(2) .7445(2) .028(3) Uani ? ? 1.00000 ? ?
C22 .2664(3) .9782(2) .8070(2) .029(3) Uani ? ? 1.00000 ? ?
C23 .2891(3) .9335(3) .9054(2) .032(3) Uani ? ? 1.00000 ? ?
C24 .3933(3) .8763(3) .9410(2) .034(3) Uani ? ? 1.00000 ? ?
C241 .4169(3) .8293(3) 1.0498(2) .040(3) Uani ? ? 1.00000 ? ?
C242 .4802(5) .8918(4) 1.0927(3) .086(5) Uani ? ? 1.00000 ? ?
C243 .4838(4) .7190(3) 1.0640(3) .060(4) Uani ? ? 1.00000 ? ?
C244 .3085(5) .8281(4) 1.1048(3) .082(5) Uani ? ? 1.00000 ? ?
C25 .4775(3) .8626(3) .8741(2) .032(3) Uani ? ? 1.00000 ? ?
C26 .4600(3) .9073(2) .7746(2) .029(3) Uani ? ? 1.00000 ? ?
C2 .5533(3) .8870(3) .7040(2) .030(3) Uani ? ? 1.00000 ? ?
O31 .1172(2) .96637(16) .59870(15) .0332(18) Uani ? ? 1.00000 ? ?
C31 .0742(3) .9176(2) .6802(2) .029(3) Uani ? ? 1.00000 ? ?
C32 .0221(3) .8383(2) .6792(2) .026(2) Uani ? ? 1.00000 ? ?
C33 -.0229(3) .7958(2) .7643(2) .029(3) Uani ? ? 1.00000 ? ?
C34 -.0172(3) .8272(3) .8521(2) .031(3) Uani ? ? 1.00000 ? ?
C341 -.0657(3) .7747(3) .9445(2) .036(3) Uani ? ? 1.00000 ? ?
C342 -.0159(4) .6596(3) .9623(3) .064(4) Uani ? ? 1.00000 ? ?
C343 -.1907(4) .7923(4) .9297(3) .078(5) Uani ? ? 1.00000 ? ?
C344 -.0385(5) .8103(4) 1.0329(3) .094(6) Uani ? ? 1.00000 ? ?
C35 .0342(3) .9065(3) .8501(2) .031(3) Uani ? ? 1.00000 ? ?
C36 .0828(3) .9513(2) .7669(2) .028(3) Uani ? ? 1.00000 ? ?
C3 .1486(3) 1.0294(3) .7720(2) .031(3) Uani ? ? 1.00000 ? ?
O41 .20495(19) .83530(16) .47879(14) .0286(17) Uani ? ? 1.00000 ? ?
C411 .1782(3) .8535(3) .3765(2) .037(3) Uani ? ? 1.00000 ? ?
C412 .2148(3) .9485(3) .3287(3) .047(3) Uani ? ? 1.00000 ? ?
C41 .2135(3) .7353(2) .5303(2) .024(2) Uani ? ? 1.00000 ? ?
C42 .3133(3) .6630(2) .5354(2) .023(2) Uani ? ? 1.00000 ? ?
C43 .3190(3) .5651(2) .5898(2) .024(2) Uani ? ? 1.00000 ? ?
C44 .2283(3) .5379(2) .6385(2) .026(3) Uani ? ? 1.00000 ? ?
C441 .2345(3) .4297(3) .6974(2) .032(3) Uani ? ? 1.00000 ? ?
C442 .3469(3) .3577(3) .6926(3) .036(3) Uani ? ? 1.00000 ? ?
C443 .1472(3) .3855(3) .6589(3) .055(4) Uani ? ? 1.00000 ? ?
C444 .2108(4) .4345(3) .8043(3) .058(4) Uani ? ? 1.00000 ? ?
C45 .1308(3) .6137(3) .6335(2) .027(3) Uani ? ? 1.00000 ? ?
C46 .1209(3) .7128(2) .5816(2) .024(2) Uani ? ? 1.00000 ? ?
C4 .0174(3) .7953(2) .5879(2) .028(3) Uani ? ? 1.00000 ? ?
C01 .4586(3) .5718(3) .8586(3) .052(4) Uani ? ? 1.00000 ? ?
C02 .3439(3) .6202(3) .8840(3) .041(3) Uani ? ? 1.00000 ? ?
C03 .2803(3) .7064(3) .8088(3) .046(3) Uani ? ? 1.00000 ? ?
O02 .3061(3) .5925(3) .9627(2) .074(3) Uani ? ? 1.00000 ? ?
H11 .40564 .92062 .57356 .05100 Uiso ? ? 1.00000 ? ?
H13 .69355 .70439 .75528 .03700 Uiso ? ? 1.00000 ? ?
H142a .88188 .46967 .81156 .08900 Uiso ? ? 1.00000 ? ?
H142b .86232 .58463 .76343 .08900 Uiso ? ? 1.00000 ? ?
H142c .78214 .54847 .84165 .08900 Uiso ? ? 1.00000 ? ?
H143a .76522 .36496 .77440 .08400 Uiso ? ? 1.00000 ? ?
H143b .65450 .43647 .79615 .08400 Uiso ? ? 1.00000 ? ?
H143c .67163 .40671 .69529 .08400 Uiso ? ? 1.00000 ? ?
H144a .89350 .43737 .64573 .08300 Uiso ? ? 1.00000 ? ?
H144b .79171 .47617 .57476 .08300 Uiso ? ? 1.00000 ? ?
H144c .85836 .55180 .59491 .08300 Uiso ? ? 1.00000 ? ?
H15 .59348 .54712 .57551 .03500 Uiso ? ? 1.00000 ? ?
H1a .39724 .75155 .44230 .03300 Uiso ? ? 1.00000 ? ?
H1b .45004 .63574 .45170 .03300 Uiso ? ? 1.00000 ? ?
H211a .31009 1.15231 .66863 .04500 Uiso ? ? 1.00000 ? ?
H211b .41414 1.12251 .60764 .04500 Uiso ? ? 1.00000 ? ?
H212a .26621 1.23374 .50652 .06700 Uiso ? ? 1.00000 ? ?
H212b .30227 1.12957 .47461 .06700 Uiso ? ? 1.00000 ? ?
H212c .19687 1.15299 .53560 .06700 Uiso ? ? 1.00000 ? ?
H23 .22914 .94313 .95102 .04100 Uiso ? ? 1.00000 ? ?
H242a .49378 .86688 1.16008 .13400 Uiso ? ? 1.00000 ? ?
H242b .55068 .88855 1.06102 .13400 Uiso ? ? 1.00000 ? ?
H242c .44043 .96184 1.08107 .13400 Uiso ? ? 1.00000 ? ?
H243a .49516 .68766 1.13104 .09400 Uiso ? ? 1.00000 ? ?
H243b .44683 .67946 1.03325 .09400 Uiso ? ? 1.00000 ? ?
H243c .55484 .71662 1.03481 .09400 Uiso ? ? 1.00000 ? ?
H244a .32127 .79741 1.17121 .12400 Uiso ? ? 1.00000 ? ?
H244b .26254 .89576 1.09844 .12400 Uiso ? ? 1.00000 ? ?
H244c .26587 .78925 1.07660 .12400 Uiso ? ? 1.00000 ? ?
H25 .55087 .82057 .89730 .04400 Uiso ? ? 1.00000 ? ?
H2a .62236 .88421 .73494 .03800 Uiso ? ? 1.00000 ? ?
H2b .54132 .94355 .64894 .03800 Uiso ? ? 1.00000 ? ?
H31 .14246 .93546 .55227 .04900 Uiso ? ? 1.00000 ? ?
H33 -.05874 .74054 .76309 .03900 Uiso ? ? 1.00000 ? ?
H342a -.04047 .62535 1.02224 .09700 Uiso ? ? 1.00000 ? ?
H342b -.03486 .63050 .91101 .09700 Uiso ? ? 1.00000 ? ?
H342c .06404 .64533 .96660 .09700 Uiso ? ? 1.00000 ? ?
H343a -.22060 .75491 .98394 .11100 Uiso ? ? 1.00000 ? ?
H343b -.22529 .86337 .92276 .11100 Uiso ? ? 1.00000 ? ?
H343c -.20601 .77075 .87230 .11100 Uiso ? ? 1.00000 ? ?
H344a -.06244 .77197 1.09042 .13500 Uiso ? ? 1.00000 ? ?
H344b .03848 .80478 1.03814 .13500 Uiso ? ? 1.00000 ? ?
H344c -.07664 .88154 1.02842 .13500 Uiso ? ? 1.00000 ? ?
H35 .03846 .93057 .90918 .03900 Uiso ? ? 1.00000 ? ?
H3a .14914 1.07199 .70841 .03900 Uiso ? ? 1.00000 ? ?
H3b .11369 1.07277 .81495 .03900 Uiso ? ? 1.00000 ? ?
H411a .21523 .79717 .34815 .05000 Uiso ? ? 1.00000 ? ?
H411b .09974 .86411 .36551 .05000 Uiso ? ? 1.00000 ? ?
H412a .20298 .96291 .26010 .07300 Uiso ? ? 1.00000 ? ?
H412b .17414 1.00565 .35388 .07300 Uiso ? ? 1.00000 ? ?
H412c .29184 .93921 .34240 .07300 Uiso ? ? 1.00000 ? ?
H43 .38852 .51478 .59436 .03300 Uiso ? ? 1.00000 ? ?
H442a .34674 .28959 .72660 .05300 Uiso ? ? 1.00000 ? ?
H442b .36576 .35454 .62636 .05300 Uiso ? ? 1.00000 ? ?
H442c .40287 .37956 .72109 .05300 Uiso ? ? 1.00000 ? ?
H443a .14946 .31846 .69442 .08400 Uiso ? ? 1.00000 ? ?
H443b .07395 .42785 .66439 .08400 Uiso ? ? 1.00000 ? ?
H443c .15786 .38334 .59152 .08400 Uiso ? ? 1.00000 ? ?
H444a .21504 .36792 .84371 .09300 Uiso ? ? 1.00000 ? ?
H444b .26627 .46177 .83084 .09300 Uiso ? ? 1.00000 ? ?
H444c .14031 .47744 .81202 .09300 Uiso ? ? 1.00000 ? ?
H45 .06664 .59657 .66690 .03400 Uiso ? ? 1.00000 ? ?
H4a -.04644 .76746 .58937 .03800 Uiso ? ? 1.00000 ? ?
H4b .01011 .84937 .53134 .03800 Uiso ? ? 1.00000 ? ?
H01a .49257 .51535 .90959 .07800 Uiso ? ? 1.00000 ? ?
H01b .45987 .54692 .79987 .07800 Uiso ? ? 1.00000 ? ?
H01c .50361 .61992 .84924 .07800 Uiso ? ? 1.00000 ? ?
H03a .20227 .71615 .81797 .07000 Uiso ? ? 1.00000 ? ?
H03b .29960 .76934 .81139 .07000 Uiso ? ? 1.00000 ? ?
H03c .29483 .69340 .74521 .07000 Uiso ? ? 1.00000 ? ?

loop_
_atom_site_aniso_label
_atom_site_aniso_U_11
_atom_site_aniso_U_22
_atom_site_aniso_U_33
_atom_site_aniso_U_12
_atom_site_aniso_U_13
_atom_site_aniso_U_23
O11 .0444(16) .0297(13) .0316(13) -.0050(12) -.0031(12) -.0131(11)
C11 .032(2) .0286(19) .0211(17) -.0102(16) .0061(15) -.0040(15)
C12 .032(2) .031(2) .0219(17) -.0156(17) .0076(15) -.0075(15)
C13 .038(2) .034(2) .0204(17) -.0160(18) .0024(16) -.0056(15)
C14 .032(2) .031(2) .0225(17) -.0114(16) .0033(15) -.0026(15)
C141 .038(2) .031(2) .032(2) -.0091(17) -.0017(17) -.0053(16)
C142 .073(3) .048(3) .058(3) -.008(2) -.026(2) -.009(2)
C143 .057(3) .039(2) .079(3) -.012(2) -.005(2) .002(2)
C144 .041(3) .062(3) .058(3) -.002(2) -.001(2) -.015(2)
C15 .031(2) .0280(18) .0263(18) -.0124(16) .0086(16) -.0101(15)
C16 .027(2) .033(2) .0213(17) -.0117(16) .0081(15) -.0076(14)
C1 .028(2) .0259(18) .0224(17) -.0078(15) .0039(15) -.0096(14)
O21 .0487(16) .0214(12) .0203(12) -.0133(11) .0034(11) -.0045(10)
C211 .045(2) .0246(18) .034(2) -.0131(17) .0032(17) -.0032(15)
C212 .061(3) .041(2) .030(2) -.019(2) .001(2) .0046(17)
C21 .048(2) .0212(17) .0186(17) -.0124(17) .0006(16) -.0058(14)
C22 .044(2) .0229(18) .0237(18) -.0125(17) .0039(17) -.0083(14)
C23 .049(3) .031(2) .0226(18) -.0167(18) .0073(17) -.0109(15)
C24 .055(3) .029(2) .0231(18) -.0195(19) .0015(18) -.0073(15)
C241 .064(3) .038(2) .0200(18) -.017(2) -.0048(18) -.0035(16)
C242 .175(6) .073(3) .031(2) -.078(4) -.032(3) .006(2)
C243 .096(4) .049(3) .027(2) -.013(3) -.010(2) .0051(19)
C244 .101(4) .095(4) .030(2) -.011(3) .019(3) .015(2)
C25 .045(2) .0273(19) .0277(19) -.0138(17) -.0034(17) -.0087(15)
C26 .044(2) .0232(18) .0257(18) -.0148(17) .0000(16) -.0099(15)
C2 .040(2) .0294(19) .0251(18) -.0147(17) .0010(16) -.0060(15)
O31 .0481(16) .0326(13) .0208(12) -.0139(12) .0083(11) -.0060(10)
C31 .036(2) .0258(18) .0218(17) -.0036(16) .0062(16) -.0038(14)
C32 .025(2) .0258(18) .0244(17) .0017(15) .0016(15) -.0058(14)
C33 .032(2) .0275(18) .0287(19) -.0069(16) .0063(16) -.0089(15)
C34 .034(2) .032(2) .0243(18) -.0035(17) .0049(16) -.0044(15)
C341 .041(2) .041(2) .0261(19) -.0092(19) .0104(17) -.0080(16)
C342 .099(4) .054(3) .039(2) -.027(3) .020(2) -.004(2)
C343 .071(4) .098(4) .061(3) -.028(3) .026(3) .000(3)
C344 .167(6) .120(5) .031(2) -.102(4) .032(3) -.023(3)
C35 .039(2) .032(2) .0230(18) -.0075(17) .0058(16) -.0108(15)
C36 .038(2) .0215(17) .0250(18) -.0049(16) .0031(16) -.0074(14)
C3 .045(2) .0262(18) .0226(17) -.0094(17) .0065(16) -.0078(14)
O41 .0391(15) .0269(13) .0188(12) -.0073(11) .0043(10) -.0040(10)
C411 .045(2) .045(2) .0193(18) -.011(2) -.0020(16) -.0037(16)
C412 .059(3) .043(2) .030(2) -.008(2) .007(2) .0060(18)
C41 .034(2) .0248(18) .0152(15) -.0100(16) -.0005(14) -.0063(13)
C42 .029(2) .0284(18) .0163(16) -.0103(16) .0023(14) -.0107(14)
C43 .024(2) .0262(18) .0244(17) -.0056(15) .0001(15) -.0099(14)
C44 .034(2) .0275(18) .0204(17) -.0111(16) .0030(15) -.0096(14)
C441 .036(2) .0234(18) .035(2) -.0077(17) .0066(17) -.0041(15)
C442 .038(2) .029(2) .039(2) -.0101(17) .0021(18) -.0030(16)
C443 .037(3) .038(2) .089(3) -.013(2) -.004(2) -.005(2)
C444 .091(4) .036(2) .037(2) -.006(2) .028(2) .0006(18)
C45 .031(2) .0301(19) .0229(17) -.0103(16) .0060(15) -.0104(15)
C46 .027(2) .0271(18) .0206(17) -.0064(15) .0001(15) -.0096(14)
C4 .031(2) .0307(19) .0223(17) -.0074(16) .0032(15) -.0078(14)
C01 .052(3) .050(3) .048(3) -.004(2) .004(2) -.004(2)
C02 .050(3) .042(2) .035(2) -.017(2) -.000(2) -.0090(18)
C03 .047(3) .042(2) .051(2) -.004(2) -.005(2) -.018(2)
O02 .071(2) .101(3) .0430(18) -.026(2) .0150(16) .0016(17)

loop_
_atom_type_symbol
_atom_type_description
_atom_type_oxidation_number
_atom_type_number_in_cell
_atom_type_scat_dispersion_real
_atom_type_scat_dispersion_imag
_atom_type_scat_source
C ? 0 102 .002014 .002014 'Int Tables Vol IV Tables 2.2B and 2.3.1'
H ? 0 140 0 0 'Int Tables Vol IV Tables 2.2B and 2.3.1'
O ? 0 10 .007996 .005981 'Int Tables Vol IV Tables 2.2B and 2.3.1'

loop_
_diffrn_attenuator_code
_diffrn_attenuator_scale
? ?

loop_
_geom_angle_atom_site_label_1
_geom_angle_atom_site_label_2
_geom_angle_atom_site_label_3
_geom_angle_site_symmetry_1
_geom_angle_site_symmetry_2
_geom_angle_site_symmetry_3
_geom_angle
_geom_angle_publ_flag
C11 O11 H11 . . . 112.1 ?
O11 C11 C12 . . . 123.4(3) ?
O11 C11 C16 . . . 115.7(3) ?
C12 C11 C16 . . . 120.8(3) ?
C11 C12 C13 . . . 117.7(3) ?
C11 C12 C2 . . . 121.8(3) ?
C13 C12 C2 . . . 120.4(3) ?
C12 C13 C14 . . . 123.3(3) ?
C12 C13 H13 . . . 118.3 ?
C14 C13 H13 . . . 118.4 ?
C13 C14 C141 . . . 123.4(3) ?
C13 C14 C15 . . . 116.9(3) ?
C141 C14 C15 . . . 119.7(3) ?
C14 C141 C142 . . . 113.2(3) ?
C14 C141 C143 . . . 110.6(3) ?
C14 C141 C144 . . . 108.8(3) ?
C142 C141 C143 . . . 109.0(3) ?
C142 C141 C144 . . . 107.6(3) ?
C143 C141 C144 . . . 107.5(3) ?
C141 C142 H142a . . . 110.9 ?
C141 C142 H142b . . . 110.1 ?
C141 C142 H142c . . . 110.4 ?
H142a C142 H142b . . . 108.5 ?
H142a C142 H142c . . . 109.0 ?
H142b C142 H142c . . . 107.8 ?
C141 C143 H143a . . . 111.0 ?
C141 C143 H143b . . . 110.4 ?
C141 C143 H143c . . . 109.5 ?
H143a C143 H143b . . . 109.6 ?
H143a C143 H143c . . . 108.5 ?
H143b C143 H143c . . . 107.8 ?
C141 C144 H144a . . . 111.2 ?
C141 C144 H144b . . . 111.6 ?
C141 C144 H144c . . . 110.1 ?
H144a C144 H144b . . . 109.1 ?
H144a C144 H144c . . . 106.9 ?
H144b C144 H144c . . . 107.7 ?
C14 C15 C16 . . . 122.3(3) ?
C14 C15 H15 . . . 119.8 ?
C16 C15 H15 . . . 117.9 ?
C11 C16 C15 . . . 118.8(3) ?
C11 C16 C1 . . . 119.7(3) ?
C15 C16 C1 . . . 121.5(3) ?
C16 C1 C42 . . . 111.9(3) ?
C16 C1 H1a . . . 109.3 ?
C16 C1 H1b . . . 110.2 ?
C42 C1 H1a . . . 108.1 ?
C42 C1 H1b . . . 109.0 ?
H1a C1 H1b . . . 108.2 ?
C211 O21 C21 . . . 115.3(3) ?
O21 C211 C212 . . . 107.3(3) ?
O21 C211 H211a . . . 110.3 ?
O21 C211 H211b . . . 109.9 ?
C212 C211 H211a . . . 111.1 ?
C212 C211 H211b . . . 110.4 ?
H211a C211 H211b . . . 107.9 ?
C211 C212 H212a . . . 110.5 ?
C211 C212 H212b . . . 111.2 ?
C211 C212 H212c . . . 110.1 ?
H212a C212 H212b . . . 108.7 ?
H212a C212 H212c . . . 107.3 ?
H212b C212 H212c . . . 108.9 ?
O21 C21 C22 . . . 118.9(3) ?
O21 C21 C26 . . . 118.1(3) ?
C22 C21 C26 . . . 122.8(3) ?
C21 C22 C23 . . . 116.9(3) ?
C21 C22 C3 . . . 122.9(3) ?
C23 C22 C3 . . . 120.1(3) ?
C22 C23 C24 . . . 123.1(3) ?
C22 C23 H23 . . . 118.4 ?
C24 C23 H23 . . . 118.5 ?
C23 C24 C241 . . . 122.2(3) ?
C23 C24 C25 . . . 117.4(3) ?
C241 C24 C25 . . . 120.4(3) ?
C24 C241 C242 . . . 109.1(3) ?
C24 C241 C243 . . . 110.6(3) ?
C24 C241 C244 . . . 111.0(3) ?
C242 C241 C243 . . . 109.9(4) ?
C242 C241 C244 . . . 109.2(4) ?
C243 C241 C244 . . . 107.0(3) ?
C241 C242 H242a . . . 111.6 ?
C241 C242 H242b . . . 109.0 ?
C241 C242 H242c . . . 110.3 ?
H242a C242 H242b . . . 108.5 ?
H242a C242 H242c . . . 109.6 ?
H242b C242 H242c . . . 107.7 ?
C241 C243 H243a . . . 111.5 ?
C241 C243 H243b . . . 110.8 ?
C241 C243 H243c . . . 109.8 ?
H243a C243 H243b . . . 108.4 ?
H243a C243 H243c . . . 108.5 ?
H243b C243 H243c . . . 107.7 ?
C241 C244 H244a . . . 112.3 ?
C241 C244 H244b . . . 110.8 ?
C241 C244 H244c . . . 109.9 ?
H244a C244 H244b . . . 109.5 ?
H244a C244 H244c . . . 107.6 ?
H244b C244 H244c . . . 106.5 ?
C24 C25 C26 . . . 122.0(3) ?
C24 C25 H25 . . . 118.7 ?
C26 C25 H25 . . . 119.3 ?
C21 C26 C25 . . . 117.7(3) ?
C21 C26 C2 . . . 122.3(3) ?
C25 C26 C2 . . . 120.0(3) ?
C12 C2 C26 . . . 113.4(3) ?
C12 C2 H2a . . . 109.4 ?
C12 C2 H2b . . . 108.7 ?
C26 C2 H2a . . . 109.1 ?
C26 C2 H2b . . . 108.8 ?
H2a C2 H2b . . . 107.2 ?
C31 O31 H31 . . . 121.4 ?
O31 C31 C32 . . . 122.7(3) ?
O31 C31 C36 . . . 117.1(3) ?
C32 C31 C36 . . . 120.3(3) ?
C31 C32 C33 . . . 118.8(3) ?
C31 C32 C4 . . . 121.8(3) ?
C33 C32 C4 . . . 119.4(3) ?
C32 C33 C34 . . . 123.1(3) ?
C32 C33 H33 . . . 118.3 ?
C34 C33 H33 . . . 118.6 ?
C33 C34 C341 . . . 120.4(3) ?
C33 C34 C35 . . . 116.5(3) ?
C341 C34 C35 . . . 123.1(3) ?
C34 C341 C342 . . . 109.3(3) ?
C34 C341 C343 . . . 109.3(3) ?
C34 C341 C344 . . . 112.0(4) ?
C342 C341 C343 . . . 107.5(4) ?
C342 C341 C344 . . . 107.0(3) ?
C343 C341 C344 . . . 111.6(4) ?
C341 C342 H342a . . . 111.2 ?
C341 C342 H342b . . . 111.8 ?
C341 C342 H342c . . . 110.2 ?
H342a C342 H342b . . . 108.4 ?
H342a C342 H342c . . . 107.4 ?
H342b C342 H342c . . . 107.7 ?
C341 C343 H343a . . . 110.1 ?
C341 C343 H343b . . . 109.7 ?
C341 C343 H343c . . . 110.1 ?
H343a C343 H343b . . . 109.1 ?
H343a C343 H343c . . . 109.2 ?
H343b C343 H343c . . . 108.6 ?
C341 C344 H344a . . . 110.9 ?
C341 C344 H344b . . . 110.9 ?
C341 C344 H344c . . . 109.9 ?
H344a C344 H344b . . . 109.6 ?
H344a C344 H344c . . . 107.5 ?
H344b C344 H344c . . . 108.0 ?
C34 C35 C36 . . . 123.1(3) ?
C34 C35 H35 . . . 118.5 ?
C36 C35 H35 . . . 118.4 ?
C31 C36 C35 . . . 118.2(3) ?
C31 C36 C3 . . . 121.1(3) ?
C35 C36 C3 . . . 120.6(3) ?
C22 C3 C36 . . . 111.2(3) ?
C22 C3 H3a . . . 109.4 ?
C22 C3 H3b . . . 109.4 ?
C36 C3 H3a . . . 109.3 ?
C36 C3 H3b . . . 109.8 ?
H3a C3 H3b . . . 107.6 ?
C411 O41 C41 . . . 115.5(3) ?
O41 C411 C412 . . . 106.8(3) ?
O41 C411 H411a . . . 111.7 ?
O41 C411 H411b . . . 111.1 ?
C412 C411 H411a . . . 109.9 ?
C412 C411 H411b . . . 109.7 ?
H411a C411 H411b . . . 107.7 ?
C411 C412 H412a . . . 111.1 ?
C411 C412 H412b . . . 109.8 ?
C411 C412 H412c . . . 109.6 ?
H412a C412 H412b . . . 108.8 ?
H412a C412 H412c . . . 108.9 ?
H412b C412 H412c . . . 108.6 ?
O41 C41 C42 . . . 120.2(3) ?
O41 C41 C46 . . . 118.3(3) ?
C42 C41 C46 . . . 121.4(3) ?
C1 C42 C41 . . . 123.0(3) ?
C1 C42 C43 . . . 118.7(3) ?
C41 C42 C43 . . . 118.3(3) ?
C42 C43 C44 . . . 122.4(3) ?
C42 C43 H43 . . . 118.6 ?
C44 C43 H43 . . . 119.0 ?
C43 C44 C441 . . . 122.3(3) ?
C43 C44 C45 . . . 117.3(3) ?
C441 C44 C45 . . . 120.4(3) ?
C44 C441 C442 . . . 112.5(3) ?
C44 C441 C443 . . . 109.8(3) ?
C44 C441 C444 . . . 109.2(3) ?
C442 C441 C443 . . . 108.2(3) ?
C442 C441 C444 . . . 108.5(3) ?
C443 C441 C444 . . . 108.6(3) ?
C441 C442 H442a . . . 110.5 ?
C441 C442 H442b . . . 110.8 ?
C441 C442 H442c . . . 110.7 ?
H442a C442 H442b . . . 107.6 ?
H442a C442 H442c . . . 108.5 ?
H442b C442 H442c . . . 108.6 ?
C441 C443 H443a . . . 111.2 ?
C441 C443 H443b . . . 110.1 ?
C441 C443 H443c . . . 111.0 ?
H443a C443 H443b . . . 108.1 ?
H443a C443 H443c . . . 108.9 ?
H443b C443 H443c . . . 107.4 ?
C441 C444 H444a . . . 111.6 ?
C441 C444 H444b . . . 110.1 ?
C441 C444 H444c . . . 112.3 ?
H444a C444 H444b . . . 106.5 ?
H444a C444 H444c . . . 108.7 ?
H444b C444 H444c . . . 107.3 ?
C44 C45 C46 . . . 122.7(3) ?
C44 C45 H45 . . . 118.7 ?
C46 C45 H45 . . . 118.5 ?
C41 C46 C45 . . . 117.8(3) ?
C41 C46 C4 . . . 121.5(3) ?
C45 C46 C4 . . . 120.5(3) ?
C32 C4 C46 . . . 110.5(3) ?
C32 C4 H4a . . . 109.7 ?
C32 C4 H4b . . . 109.5 ?
C46 C4 H4a . . . 109.5 ?
C46 C4 H4b . . . 109.7 ?
H4a C4 H4b . . . 107.8 ?
C02 C01 H01a . . . 110.9 ?
C02 C01 H01b . . . 112.0 ?
C02 C01 H01c . . . 110.6 ?
H01a C01 H01b . . . 108.1 ?
H01a C01 H01c . . . 107.9 ?
H01b C01 H01c . . . 107.2 ?
C01 C02 C03 . . . 116.2(3) ?
C01 C02 O02 . . . 121.4(3) ?
C03 C02 O02 . . . 122.4(4) ?
C02 C03 H03a . . . 111.1 ?
C02 C03 H03b . . . 111.1 ?
C02 C03 H03c . . . 111.1 ?
H03a C03 H03b . . . 108.0 ?
H03a C03 H03c . . . 107.4 ?
H03b C03 H03c . . . 108.1 ?

loop_
_geom_bond_atom_site_label_1
_geom_bond_atom_site_label_2
_geom_bond_site_symmetry_1
_geom_bond_site_symmetry_2
_geom_bond_distance
_geom_bond_publ_flag
O11 C11 . . 1.369(3) ?
O11 H11 . . .901 ?
C11 C12 . . 1.399(5) ?
C11 C16 . . 1.394(5) ?
C12 C13 . . 1.395(4) ?
C12 C2 . . 1.523(5) ?
C13 C14 . . 1.385(5) ?
C13 H13 . . .963 ?
C14 C141 . . 1.544(4) ?
C14 C15 . . 1.393(5) ?
C141 C142 . . 1.516(6) ?
C141 C143 . . 1.530(6) ?
C141 C144 . . 1.544(6) ?
C142 H142a . . .949 ?
C142 H142b . . .963 ?
C142 H142c . . .956 ?
C143 H143a . . .945 ?
C143 H143b . . .954 ?
C143 H143c . . .966 ?
C144 H144a . . .957 ?
C144 H144b . . .947 ?
C144 H144c . . .974 ?
C15 C16 . . 1.390(4) ?
C15 H15 . . .964 ?
C16 C1 . . 1.517(5) ?
C1 C42 . . 1.527(5) ?
C1 H1a . . .963 ?
C1 H1b . . .952 ?
O21 C211 . . 1.452(4) ?
O21 C21 . . 1.396(3) ?
C211 C212 . . 1.500(5) ?
C211 H211a . . .959 ?
C211 H211b . . .959 ?
C212 H212a . . .965 ?
C212 H212b . . .945 ?
C212 H212c . . .962 ?
C21 C22 . . 1.390(5) ?
C21 C26 . . 1.387(5) ?
C22 C23 . . 1.400(4) ?
C22 C3 . . 1.511(5) ?
C23 C24 . . 1.389(5) ?
C23 H23 . . .973 ?
C24 C241 . . 1.539(4) ?
C24 C25 . . 1.393(5) ?
C241 C242 . . 1.515(8) ?
C241 C243 . . 1.522(5) ?
C241 C244 . . 1.538(7) ?
C242 H242a . . .944 ?
C242 H242b . . .967 ?
C242 H242c . . .954 ?
C243 H243a . . .952 ?
C243 H243b . . .961 ?
C243 H243c . . .960 ?
C244 H244a . . .943 ?
C244 H244b . . .957 ?
C244 H244c . . .980 ?
C25 C26 . . 1.406(4) ?
C25 H25 . . .979 ?
C26 C2 . . 1.519(5) ?
C2 H2a . . .963 ?
C2 H2b . . .964 ?
O31 C31 . . 1.369(4) ?
O31 H31 . . .863 ?
C31 C32 . . 1.401(5) ?
C31 C36 . . 1.406(5) ?
C32 C33 . . 1.386(4) ?
C32 C4 . . 1.528(5) ?
C33 C34 . . 1.398(5) ?
C33 H33 . . .975 ?
C34 C341 . . 1.535(5) ?
C34 C35 . . 1.389(6) ?
C341 C342 . . 1.527(5) ?
C341 C343 . . 1.527(7) ?
C341 C344 . . 1.502(7) ?
C342 H342a . . .958 ?
C342 H342b . . .955 ?
C342 H342c . . .967 ?
C343 H343a . . .949 ?
C343 H343b . . .956 ?
C343 H343c . . .955 ?
C344 H344a . . .953 ?
C344 H344b . . .946 ?
C344 H344c . . .971 ?
C35 C36 . . 1.400(5) ?
C35 H35 . . .963 ?
C36 C3 . . 1.515(6) ?
C3 H3a . . .963 ?
C3 H3b . . .960 ?
O41 C411 . . 1.443(4) ?
O41 C41 . . 1.398(4) ?
C411 C412 . . 1.510(6) ?
C411 H411a . . .958 ?
C411 H411b . . .963 ?
C412 H412a . . .952 ?
C412 H412b . . .956 ?
C412 H412c . . .955 ?
C41 C42 . . 1.384(4) ?
C41 C46 . . 1.406(5) ?
C42 C43 . . 1.393(4) ?
C43 C44 . . 1.392(5) ?
C43 H43 . . .963 ?
C44 C441 . . 1.534(4) ?
C44 C45 . . 1.390(4) ?
C441 C442 . . 1.516(5) ?
C441 C443 . . 1.527(6) ?
C441 C444 . . 1.535(5) ?
C442 H442a . . .962 ?
C442 H442b . . .961 ?
C442 H442c . . .950 ?
C443 H443a . . .949 ?
C443 H443b . . .967 ?
C443 H443c . . .958 ?
C444 H444a . . .959 ?
C444 H444b . . .977 ?
C444 H444c . . .949 ?
C45 C46 . . 1.387(4) ?
C45 H45 . . .968 ?
C46 C4 . . 1.512(4) ?
C4 H4a . . .959 ?
C4 H4b . . .961 ?
C01 C02 . . 1.490(6) ?
C01 H01a . . .961 ?
C01 H01b . . .955 ?
C01 H01c . . .954 ?
C02 C03 . . 1.493(5) ?
C02 O02 . . 1.214(5) ?
C03 H03a . . .956 ?
C03 H03b . . .962 ?
C03 H03c . . .952 ?

loop_
_geom_hbond_atom_site_label_D
_geom_hbond_atom_site_label_H
_geom_hbond_atom_site_label_A
_geom_hbond_site_symmetry_D
_geom_hbond_site_symmetry_H
_geom_hbond_site_symmetry_A
_geom_hbond_distance_DH
_geom_hbond_distance_HA
_geom_hbond_distance_DA
_geom_hbond_angle_DHA
_geom_hbond_publ_flag
? ? ? ? ? ? ? ? ? ? ?

loop_
_geom_torsion_atom_site_label_1
_geom_torsion_atom_site_label_2
_geom_torsion_atom_site_label_3
_geom_torsion_atom_site_label_4
_geom_torsion_site_symmetry_1
_geom_torsion_site_symmetry_2
_geom_torsion_site_symmetry_3
_geom_torsion_site_symmetry_4
_geom_torsion
_geom_torsion_publ_flag
? ? ? ? ? ? ? ? ? ?

loop_
_cod_related_entry_id
_cod_related_entry_database
_cod_related_entry_code
1 ChemSpider 21141392
